data_1507116
loop_
_publ_author_name
'Hung, Chen-Hsiung'
'Wang, Shan-Ling'
'Ko, Jia-Ling'
'Peng, Chih-Hsiung'
'Hu, Ching-Han'
'Lee, Ming-Tsung'

_publ_section_title
;
 Demetalation of the regioselective oxygenation product of an N-confused
 porphyrin complex.
;
_journal_issue 9
_journal_name_full 'Organic letters'
_journal_page_first 1393
_journal_page_last 1396
_journal_paper_doi 10.1021/ol049757b
_journal_volume 6
_journal_year 2004
_chemical_formula_sum 'C44 H30 N4 O'
_chemical_formula_weight 630.72
_chemical_name_systematic
; 
 ? 
;
_space_group_IT_number 2
_symmetry_cell_setting triclinic
_symmetry_space_group_name_Hall '-P 1'
_symmetry_space_group_name_H-M 'P -1'
_atom_sites_solution_hydrogens geom
_atom_sites_solution_primary direct
_atom_sites_solution_secondary difmap
_audit_creation_method SHELXL-97
_cell_angle_alpha 96.315(2)
_cell_angle_beta 98.777(2)
_cell_angle_gamma 99.736(2)
_cell_formula_units_Z 1
_cell_length_a 6.1556(6)
_cell_length_b 10.6385(11)
_cell_length_c 12.5323(13)
_cell_measurement_temperature 150(2)
_cell_volume 791.60(14)
_computing_cell_refinement 'Bruker SMART'
_computing_data_collection 'Bruker SMART'
_computing_data_reduction 'Bruker SHELXTL'
_computing_molecular_graphics 'Bruker SHELXTL'
_computing_publication_material 'Bruker SHELXTL'
_computing_structure_refinement 'SHELXL-97 (Sheldrick, 1997)'
_computing_structure_solution 'SHELXS-97 (Sheldrick, 1990)'
_diffrn_ambient_temperature 150(2)
_diffrn_measured_fraction_theta_full 0.960
_diffrn_measured_fraction_theta_max 0.960
_diffrn_measurement_device_type 'CCD area detector'
_diffrn_measurement_method 'phi and omega scans'
_diffrn_radiation_monochromator graphite
_diffrn_radiation_source 'fine-focus sealed tube'
_diffrn_radiation_type MoK\a
_diffrn_radiation_wavelength 0.71073
_diffrn_reflns_av_R_equivalents 0.0241
_diffrn_reflns_av_sigmaI/netI 0.0538
_diffrn_reflns_limit_h_max 7
_diffrn_reflns_limit_h_min -6
_diffrn_reflns_limit_k_max 9
_diffrn_reflns_limit_k_min -13
_diffrn_reflns_limit_l_max 16
_diffrn_reflns_limit_l_min -16
_diffrn_reflns_number 4989
_diffrn_reflns_theta_full 27.49
_diffrn_reflns_theta_max 27.49
_diffrn_reflns_theta_min 2.39
_exptl_absorpt_coefficient_mu 0.080
_exptl_absorpt_correction_T_max 0.9888
_exptl_absorpt_correction_T_min 0.9794
_exptl_absorpt_correction_type empirical
_exptl_crystal_colour 'Dark Brown'
_exptl_crystal_density_diffrn 1.323
_exptl_crystal_density_method 'not measured'
_exptl_crystal_description Plate
_exptl_crystal_F_000 330
_exptl_crystal_size_max 0.26
_exptl_crystal_size_mid 0.24
_exptl_crystal_size_min 0.14
_refine_diff_density_max 0.473
_refine_diff_density_min -0.383
_refine_diff_density_rms 0.065
_refine_ls_extinction_method none
_refine_ls_goodness_of_fit_ref 1.018
_refine_ls_hydrogen_treatment mixed
_refine_ls_matrix_type full
_refine_ls_number_parameters 275
_refine_ls_number_reflns 3469
_refine_ls_number_restraints 0
_refine_ls_restrained_S_all 1.018
_refine_ls_R_factor_all 0.0989
_refine_ls_R_factor_gt 0.0676
_refine_ls_shift/su_max 0.000
_refine_ls_shift/su_mean 0.000
_refine_ls_structure_factor_coef Fsqd
_refine_ls_weighting_details 'calc w=1/[\s^2^(Fo^2^)+(0.1139P)^2^+0.0000P] where P=(Fo^2^+2Fc^2^)/3'
_refine_ls_weighting_scheme calc
_refine_ls_wR_factor_gt 0.1869
_refine_ls_wR_factor_ref 0.2015
_reflns_number_gt 2006
_reflns_number_total 3469
_reflns_threshold_expression >2sigma(I)
_cod_data_source_file ol049757bsi20040211_042339.cif
_cod_data_source_block CTPPOH
_cod_depositor_comments
;
The following automatic conversions were performed:

'_symmetry_cell_setting' value 'Triclinic' changed to 'triclinic'
according to /home/saulius/struct/CIF-dictionaries/cif_core.dic
dictionary named 'cif_core.dic' version 2.4.1 from
2010-06-29.

'_exptl_absorpt_correction_type' value 'Empirical'
changed to 'empirical' according to
/home/saulius/struct/CIF-dictionaries/cif_core.dic dictionary named
'cif_core.dic' version 2.4.1 from 2010-06-29.

Automatic conversion script
Id: cif_fix_values 1715 2011-07-08 13:25:40Z adriana 
;
_cod_original_sg_symbol_H-M P-1
_cod_database_code 1507116

loop_
_symmetry_equiv_pos_as_xyz
'x, y, z'
'-x, -y, -z'

loop_
_atom_site_label
_atom_site_type_symbol
_atom_site_fract_x
_atom_site_fract_y
_atom_site_fract_z
_atom_site_U_iso_or_equiv
_atom_site_adp_type
_atom_site_occupancy
_atom_site_symmetry_multiplicity
_atom_site_calc_flag
_atom_site_refinement_flags
_atom_site_disorder_assembly
_atom_site_disorder_group
N1 N 0.2185(4) 0.8489(2) 0.42194(16) 0.0503(6) Uani 1 1 d . . .
H1A H 0.3359 0.9072 0.4542 0.060 Uiso 1 1 calc R . .
C2 C -0.1462(4) 0.7450(2) 0.62483(18) 0.0424(6) Uani 1 1 d . . .
C11 C 0.1828(4) 0.7953(2) 0.31436(18) 0.0412(6) Uani 1 1 d . . .
C12 C 0.3253(4) 0.8255(2) 0.23890(17) 0.0392(6) Uani 1 1 d . A .
C10 C -0.0249(4) 0.7085(3) 0.2967(2) 0.0510(7) Uani 1 1 d . . .
C4 C -0.1570(4) 0.6113(3) 0.6111(2) 0.0475(6) Uani 1 1 d . . .
C1 C 0.0321(4) 0.8302(2) 0.58380(19) 0.0417(6) Uani 1 1 d . . .
C3 C -0.3026(4) 0.7948(3) 0.6770(2) 0.0498(7) Uani 1 1 d . . .
C19 C 0.5288(4) 0.9142(2) 0.25927(19) 0.0455(6) Uani 1 1 d . . .
C13 C 0.2460(4) 0.7597(2) 0.12405(18) 0.0431(6) Uani 1 1 d . . .
C14 C 0.3743(5) 0.6825(3) 0.0762(2) 0.0511(7) Uani 1 1 d . A .
C8 C 0.0478(4) 0.7996(2) 0.47211(19) 0.0447(6) Uani 1 1 d . . .
C20 C 0.6409(4) 0.9644(2) 0.1776(2) 0.0461(6) Uani 1 1 d . A 1
H20A H 0.5990 0.9368 0.1014 0.055 Uiso 0.50 1 calc PR A 1
C21 C 0.8174(4) 1.0581(2) 0.2259(2) 0.0586(7) Uani 0.50 1 d P A 1
H21 H 0.9194 1.1064 0.1891 0.070 Uiso 0.50 1 calc PR A 1
N3 N 0.6463(4) 0.9813(2) 0.35910(19) 0.0520(7) Uani 0.50 1 d P A 1
H3A H 0.6129 0.9683 0.4233 0.062 Uiso 0.50 1 calc PR A 1
N2 N 0.8174(4) 1.0581(2) 0.2259(2) 0.0586(7) Uani 0.50 1 d P A 2
C23 C 0.6463(4) 0.9813(2) 0.35910(19) 0.0520(7) Uani 0.50 1 d P A 2
O1 O 0.6430(7) 0.9327(4) 0.4666(3) 0.0630(11) Uani 0.50 1 d P A 2
H1O H 0.5117 0.8980 0.4701 0.028(13) Uiso 0.50 1 calc PR A 2
C7 C -0.4769(5) 0.5843(3) 0.6994(2) 0.0544(8) Uani 1 1 d . . .
C5 C -0.4669(5) 0.7127(3) 0.7138(2) 0.0545(7) Uani 1 1 d . . .
C6 C -0.3220(5) 0.5321(3) 0.6482(2) 0.0531(7) Uani 1 1 d . . .
C22 C 0.8247(4) 1.0724(2) 0.3417(2) 0.0484(7) Uani 1 1 d . . .
C9 C -0.1037(5) 0.7102(3) 0.3915(2) 0.0535(7) Uani 1 1 d . . .
C17 C 0.2987(6) 0.6194(3) -0.0310(2) 0.0627(9) Uani 1 1 d . . .
C15 C 0.0445(5) 0.7740(3) 0.0638(2) 0.0597(8) Uani 1 1 d . A .
C16 C -0.0273(6) 0.7096(4) -0.0405(2) 0.0712(10) Uani 1 1 d . . .
C18 C 0.0992(6) 0.6339(3) -0.0872(2) 0.0680(10) Uani 1 1 d . A .
H10 H -0.094(4) 0.653(3) 0.227(2) 0.055(7) Uiso 1 1 d . . .
H4 H -0.033(5) 0.574(3) 0.580(2) 0.059(8) Uiso 1 1 d . . .
H6 H -0.319(4) 0.456(3) 0.639(2) 0.047(8) Uiso 1 1 d . . .
H14 H 0.517(5) 0.669(3) 0.116(2) 0.062(8) Uiso 1 1 d . . .
H9 H -0.241(5) 0.673(3) 0.405(2) 0.069(9) Uiso 1 1 d . . .
H7 H -0.575(5) 0.541(3) 0.726(3) 0.066(9) Uiso 1 1 d . . .
H18 H 0.051(6) 0.597(4) -0.153(3) 0.110(13) Uiso 1 1 d . . .
H5 H -0.574(5) 0.745(3) 0.744(2) 0.058(8) Uiso 1 1 d . . .
H15 H -0.060(5) 0.831(3) 0.090(3) 0.073(9) Uiso 1 1 d . . .
H17 H 0.388(5) 0.566(3) -0.056(3) 0.081(11) Uiso 1 1 d . . .
H3 H -0.304(4) 0.888(3) 0.688(2) 0.059(8) Uiso 1 1 d . . .
H16 H -0.142(6) 0.729(3) -0.073(3) 0.088(12) Uiso 1 1 d . . .

loop_
_atom_site_aniso_label
_atom_site_aniso_U_11
_atom_site_aniso_U_22
_atom_site_aniso_U_33
_atom_site_aniso_U_23
_atom_site_aniso_U_13
_atom_site_aniso_U_12
N1 0.0600(14) 0.0484(12) 0.0336(11) -0.0057(9) 0.0109(10) -0.0095(10)
C2 0.0419(13) 0.0475(14) 0.0308(11) -0.0017(10) 0.0019(10) -0.0021(11)
C11 0.0470(14) 0.0439(13) 0.0282(11) -0.0008(10) 0.0024(10) 0.0034(11)
C12 0.0440(13) 0.0426(13) 0.0271(11) -0.0013(10) 0.0045(10) 0.0030(11)
C10 0.0456(15) 0.0650(17) 0.0322(12) -0.0026(12) 0.0018(11) -0.0072(13)
C4 0.0465(15) 0.0506(15) 0.0384(13) -0.0035(11) 0.0043(11) -0.0019(12)
C1 0.0452(14) 0.0409(13) 0.0359(12) 0.0003(10) 0.0083(10) 0.0017(11)
C3 0.0505(16) 0.0537(17) 0.0421(14) -0.0002(12) 0.0105(12) 0.0037(13)
C19 0.0511(15) 0.0435(14) 0.0346(12) -0.0088(10) 0.0071(11) -0.0024(11)
C13 0.0492(15) 0.0448(14) 0.0289(11) 0.0001(10) 0.0039(10) -0.0031(11)
C14 0.0591(17) 0.0534(16) 0.0345(13) -0.0061(12) 0.0025(12) 0.0061(13)
C8 0.0480(14) 0.0463(14) 0.0358(12) 0.0024(11) 0.0079(11) -0.0010(11)
C20 0.0512(15) 0.0429(14) 0.0390(13) -0.0039(11) 0.0113(11) -0.0030(11)
C21 0.0676(16) 0.0560(15) 0.0453(14) -0.0062(12) 0.0129(12) -0.0021(13)
N3 0.0544(14) 0.0489(14) 0.0423(13) -0.0137(11) 0.0131(11) -0.0104(11)
N2 0.0676(16) 0.0560(15) 0.0453(14) -0.0062(12) 0.0129(12) -0.0021(13)
C23 0.0544(14) 0.0489(14) 0.0423(13) -0.0137(11) 0.0131(11) -0.0104(11)
O1 0.065(3) 0.065(3) 0.052(2) 0.0022(19) 0.0062(19) 0.001(2)
C7 0.0450(16) 0.068(2) 0.0393(14) 0.0004(13) 0.0084(12) -0.0163(14)
C5 0.0470(16) 0.072(2) 0.0421(14) 0.0002(13) 0.0125(12) 0.0059(14)
C6 0.0554(17) 0.0456(17) 0.0491(15) 0.0016(13) 0.0039(13) -0.0085(13)
C22 0.0502(15) 0.0461(14) 0.0435(14) -0.0052(11) 0.0125(12) -0.0027(12)
C9 0.0431(15) 0.0691(19) 0.0377(14) -0.0024(13) 0.0036(11) -0.0099(13)
C17 0.083(2) 0.0624(19) 0.0359(15) -0.0119(13) 0.0118(15) 0.0042(17)
C15 0.0548(17) 0.087(2) 0.0357(14) 0.0047(14) 0.0054(12) 0.0123(16)
C16 0.061(2) 0.103(3) 0.0391(16) 0.0078(17) -0.0074(15) 0.002(2)
C18 0.081(2) 0.081(2) 0.0261(13) -0.0060(14) 0.0031(15) -0.0158(18)

loop_
_atom_type_symbol
_atom_type_description
_atom_type_scat_dispersion_real
_atom_type_scat_dispersion_imag
_atom_type_scat_source
C C 0.0033 0.0016 'International Tables Vol C Tables 4.2.6.8 and 6.1.1.4'
H H 0.0000 0.0000 'International Tables Vol C Tables 4.2.6.8 and 6.1.1.4'
N N 0.0061 0.0033 'International Tables Vol C Tables 4.2.6.8 and 6.1.1.4'
O O 0.0106 0.0060 'International Tables Vol C Tables 4.2.6.8 and 6.1.1.4'

loop_
_geom_angle_atom_site_label_1
_geom_angle_atom_site_label_2
_geom_angle_atom_site_label_3
_geom_angle
_geom_angle_site_symmetry_1
C8 N1 C11 111.0(2) .
C3 C2 C4 118.7(2) .
C3 C2 C1 121.6(2) .
C4 C2 C1 119.8(2) .
N1 C11 C12 125.7(2) .
N1 C11 C10 105.7(2) .
C12 C11 C10 128.6(2) .
C19 C12 C11 126.8(2) .
C19 C12 C13 116.8(2) .
C11 C12 C13 116.3(2) .
C9 C10 C11 108.5(2) .
C6 C4 C2 120.0(3) .
C22 C1 C8 125.7(2) 2_676
C22 C1 C2 118.0(2) 2_676
C8 C1 C2 116.2(2) .
C2 C3 C5 120.1(3) .
N3 C19 C12 128.3(2) .
N3 C19 C20 106.4(2) .
C12 C19 C20 125.0(2) .
C14 C13 C15 118.7(2) .
C14 C13 C12 119.8(2) .
C15 C13 C12 121.5(2) .
C13 C14 C17 119.8(3) .
N1 C8 C9 105.9(2) .
N1 C8 C1 126.3(2) .
C9 C8 C1 127.8(2) .
C21 C20 C19 109.1(2) .
C20 C21 C22 108.8(2) .
C19 N3 C22 109.8(2) .
C5 C7 C6 120.3(3) .
C7 C5 C3 120.8(3) .
C4 C6 C7 120.2(3) .
C1 C22 N3 129.0(2) 2_676
C1 C22 C21 124.6(2) 2_676
N3 C22 C21 105.9(2) .
C10 C9 C8 109.0(2) .
C18 C17 C14 120.0(3) .
C16 C15 C13 120.3(3) .
C18 C16 C15 120.8(3) .
C16 C18 C17 120.4(3) .

loop_
_geom_bond_atom_site_label_1
_geom_bond_atom_site_label_2
_geom_bond_distance
_geom_bond_site_symmetry_2
N1 C8 1.365(3) .
N1 C11 1.375(3) .
C2 C3 1.387(4) .
C2 C4 1.404(4) .
C2 C1 1.493(3) .
C11 C12 1.411(3) .
C11 C10 1.416(3) .
C12 C19 1.405(3) .
C12 C13 1.499(3) .
C10 C9 1.349(4) .
C4 C6 1.378(4) .
C1 C22 1.397(3) 2_676
C1 C8 1.424(3) .
C3 C5 1.390(4) .
C19 N3 1.397(3) .
C19 C20 1.421(3) .
C13 C14 1.383(4) .
C13 C15 1.391(4) .
C14 C17 1.406(4) .
C8 C9 1.413(3) .
C20 C21 1.356(3) .
C21 C22 1.435(3) .
N3 C22 1.397(3) .
C7 C5 1.348(4) .
C7 C6 1.384(4) .
C22 C1 1.397(3) 2_676
C17 C18 1.360(5) .
C15 C16 1.378(4) .
C16 C18 1.358(5) .

loop_
_geom_torsion_atom_site_label_1
_geom_torsion_atom_site_label_2
_geom_torsion_atom_site_label_3
_geom_torsion_atom_site_label_4
_geom_torsion
_geom_torsion_site_symmetry_1
_geom_torsion_site_symmetry_4
C8 N1 C11 C12 179.4(2) . .
C8 N1 C11 C10 0.8(3) . .
N1 C11 C12 C19 0.5(4) . .
C10 C11 C12 C19 178.8(3) . .
N1 C11 C12 C13 -176.9(2) . .
C10 C11 C12 C13 1.4(4) . .
N1 C11 C10 C9 -1.2(3) . .
C12 C11 C10 C9 -179.7(3) . .
C3 C2 C4 C6 0.6(4) . .
C1 C2 C4 C6 -179.6(2) . .
C3 C2 C1 C22 56.9(3) . 2_676
C4 C2 C1 C22 -122.9(3) . 2_676
C3 C2 C1 C8 -126.4(3) . .
C4 C2 C1 C8 53.8(3) . .
C4 C2 C3 C5 -0.4(4) . .
C1 C2 C3 C5 179.8(2) . .
C11 C12 C19 N3 7.3(5) . .
C13 C12 C19 N3 -175.4(3) . .
C11 C12 C19 C20 -164.4(2) . .
C13 C12 C19 C20 13.0(4) . .
C19 C12 C13 C14 61.7(3) . .
C11 C12 C13 C14 -120.7(3) . .
C19 C12 C13 C15 -118.6(3) . .
C11 C12 C13 C15 59.1(3) . .
C15 C13 C14 C17 -0.6(4) . .
C12 C13 C14 C17 179.2(2) . .
C11 N1 C8 C9 -0.1(3) . .
C11 N1 C8 C1 178.2(2) . .
C22 C1 C8 N1 8.3(4) 2_676 .
C2 C1 C8 N1 -168.1(2) . .
C22 C1 C8 C9 -173.8(3) 2_676 .
C2 C1 C8 C9 9.8(4) . .
N3 C19 C20 C21 -0.3(3) . .
C12 C19 C20 C21 172.9(3) . .
C19 C20 C21 C22 -0.4(3) . .
C12 C19 N3 C22 -172.1(3) . .
C20 C19 N3 C22 0.8(3) . .
C6 C7 C5 C3 0.5(4) . .
C2 C3 C5 C7 -0.1(4) . .
C2 C4 C6 C7 -0.2(4) . .
C5 C7 C6 C4 -0.3(4) . .
C19 N3 C22 C1 171.6(3) . 2_676
C19 N3 C22 C21 -1.0(3) . .
C20 C21 C22 C1 -172.2(3) . 2_676
C20 C21 C22 N3 0.9(3) . .
C11 C10 C9 C8 1.1(3) . .
N1 C8 C9 C10 -0.6(3) . .
C1 C8 C9 C10 -178.9(3) . .
C13 C14 C17 C18 -0.4(4) . .
C14 C13 C15 C16 1.5(4) . .
C12 C13 C15 C16 -178.2(3) . .
C13 C15 C16 C18 -1.6(5) . .
C15 C16 C18 C17 0.6(5) . .
C14 C17 C18 C16 0.3(5) . .
